data_4089282
loop_
_publ_author_name
'Motolko, Kelly S. A.'
'Emslie, David J. H.'
'Jenkins, Hilary A.'

_publ_section_title
;
 Yttrium and Aluminum Alkyl Complexes of a Rigid Bis-Anilido NON-Donor
 Ligand: Synthesis and Hydroamination Catalysis
;
_journal_issue 8
_journal_name_full Organometallics
_journal_page_first 1601
_journal_paper_doi 10.1021/acs.organomet.7b00156
_journal_volume 36
_journal_year 2017
_chemical_formula_moiety 'C61 H95 Al N2 O2 Y, C6 H18 O Si2'
_chemical_formula_sum 'C67 H113 Al N2 O3 Si2 Y'
_chemical_formula_weight 1166.66
_space_group_crystal_system monoclinic
_space_group_IT_number 14
_space_group_name_Hall '-P 2ybc'
_space_group_name_H-M_alt 'P 1 21/c 1'
_atom_sites_solution_hydrogens geom
_audit_creation_method SHELXL-2014/7
_cell_angle_alpha 90
_cell_angle_beta 101.616(4)
_cell_angle_gamma 90
_cell_formula_units_Z 4
_cell_length_a 21.812(3)
_cell_length_b 12.0055(19)
_cell_length_c 27.328(4)
_cell_measurement_reflns_used 6609
_cell_measurement_temperature 100(2)
_cell_measurement_theta_max 20.60
_cell_measurement_theta_min 2.16
_cell_volume 7009.7(18)
_computing_cell_refinement 'Bruker SAINT'
_computing_data_collection 'Bruker APEX2'
_computing_data_reduction 'Bruker SAINT'
_computing_molecular_graphics 'Bruker SHELXTL'
_computing_publication_material 'Bruker SHELXTL'
_computing_structure_refinement 'SHELXL-2014/7 (Sheldrick, 2014)'
_computing_structure_solution 'SHELXS-97 (Sheldrick 2008)'
_diffrn_ambient_temperature 100(2)
_diffrn_measured_fraction_theta_full 0.995
_diffrn_measured_fraction_theta_max 0.995
_diffrn_measurement_device_type 'Bruker APEX-II CCD'
_diffrn_measurement_method '\f and \w scans'
_diffrn_radiation_type MoK\a
_diffrn_radiation_wavelength 0.71073
_diffrn_reflns_av_R_equivalents 0.1460
_diffrn_reflns_av_unetI/netI 0.1362
_diffrn_reflns_Laue_measured_fraction_full 0.995
_diffrn_reflns_Laue_measured_fraction_max 0.995
_diffrn_reflns_limit_h_max 25
_diffrn_reflns_limit_h_min -25
_diffrn_reflns_limit_k_max 14
_diffrn_reflns_limit_k_min -14
_diffrn_reflns_limit_l_max 31
_diffrn_reflns_limit_l_min -32
_diffrn_reflns_number 61948
_diffrn_reflns_point_group_measured_fraction_full 0.995
_diffrn_reflns_point_group_measured_fraction_max 0.995
_diffrn_reflns_theta_full 24.760
_diffrn_reflns_theta_max 24.760
_diffrn_reflns_theta_min 1.521
_exptl_absorpt_coefficient_mu 0.920
_exptl_absorpt_correction_T_max 1.000
_exptl_absorpt_correction_T_min 0.7679
_exptl_absorpt_correction_type numerical
_exptl_absorpt_process_details SADABS
_exptl_crystal_colour colourless
_exptl_crystal_density_diffrn 1.105
_exptl_crystal_description rod
_exptl_crystal_F_000 2532
_exptl_crystal_size_max 0.272
_exptl_crystal_size_mid 0.142
_exptl_crystal_size_min 0.110
_refine_diff_density_max 0.833
_refine_diff_density_min -1.396
_refine_diff_density_rms 0.102
_refine_ls_extinction_method none
_refine_ls_goodness_of_fit_ref 1.041
_refine_ls_hydrogen_treatment constr
_refine_ls_matrix_type full
_refine_ls_number_parameters 675
_refine_ls_number_reflns 11965
_refine_ls_number_restraints 669
_refine_ls_restrained_S_all 1.032
_refine_ls_R_factor_all 0.1998
_refine_ls_R_factor_gt 0.1233
_refine_ls_shift/su_max 0.006
_refine_ls_shift/su_mean 0.000
_refine_ls_structure_factor_coef Fsqd
_refine_ls_weighting_details 'w=1/[\s^2^(Fo^2^)+(0.0574P)^2^+75.1104P] where P=(Fo^2^+2Fc^2^)/3'
_refine_ls_weighting_scheme calc
_refine_ls_wR_factor_gt 0.2467
_refine_ls_wR_factor_ref 0.2819
_reflns_Friedel_coverage 0.000
_reflns_number_gt 6922
_reflns_number_total 11965
_reflns_threshold_expression 'I > 2\s(I)'
_cod_data_source_file om7b00156_si_002.cif
_cod_data_source_block xn2ytmsal_0m_a
_cod_original_cell_volume 7009.9(19)
_cod_original_sg_symbol_H-M 'P 21/c'
_cod_database_code 4089282
_shelx_shelxl_version_number 2014/7
_shelx_space_group_comment
; 
The symmetry employed for this shelxl refinement is uniquely defined 
by the following loop, which should always be used as a source of 
symmetry information in preference to the above space-group names. 
They are only intended as comments. 
;
_shelx_estimated_absorpt_t_min 0.788
_shelx_estimated_absorpt_t_max 0.906

loop_
_space_group_symop_operation_xyz
'x, y, z'
'-x, y+1/2, -z+1/2'
'-x, -y, -z'
'x, -y-1/2, z-1/2'

loop_
_atom_site_label
_atom_site_type_symbol
_atom_site_fract_x
_atom_site_fract_y
_atom_site_fract_z
_atom_site_U_iso_or_equiv
_atom_site_adp_type
_atom_site_occupancy
_atom_site_site_symmetry_order
_atom_site_calc_flag
_atom_site_refinement_flags_posn
_atom_site_refinement_flags_adp
_atom_site_refinement_flags_occupancy
_atom_site_disorder_assembly
_atom_site_disorder_group
Y1 Y 0.18460(4) 0.38494(7) 0.55351(4) 0.0375(3) Uani 1 1 d . U . . .
Al1 Al 0.13737(14) 0.6241(2) 0.57640(15) 0.0589(10) Uani 1 1 d . U . . .
O1 O 0.2563(3) 0.2368(4) 0.5660(2) 0.0356(14) Uani 1 1 d . U . . .
O2 O 0.1193(3) 0.2485(5) 0.5024(3) 0.0423(15) Uani 1 1 d . U . . .
N1 N 0.2519(3) 0.3886(5) 0.4998(3) 0.0362(17) Uani 1 1 d . U . . .
N2 N 0.1825(4) 0.2909(6) 0.6249(3) 0.049(2) Uani 1 1 d . U . . .
C1 C 0.3685(4) 0.1121(7) 0.4976(3) 0.0321(18) Uani 1 1 d . U . . .
H1A H 0.3941 0.0480 0.4975 0.038 Uiso 1 1 calc R U . . .
C2 C 0.3689(4) 0.1936(7) 0.4611(3) 0.0311(18) Uani 1 1 d . U . . .
C3 C 0.3309(3) 0.2871(7) 0.4617(3) 0.0274(18) Uani 1 1 d . U . . .
H3A H 0.3312 0.3435 0.4374 0.033 Uiso 1 1 calc R U . . .
C4 C 0.2924(4) 0.3017(6) 0.4965(3) 0.0291(19) Uani 1 1 d . U . . .
C5 C 0.2158(5) 0.1931(7) 0.6373(4) 0.048(3) Uani 1 1 d . U . . .
C6 C 0.2131(6) 0.1210(8) 0.6765(4) 0.069(4) Uani 1 1 d . U . . .
H6A H 0.1876 0.1406 0.6995 0.083 Uiso 1 1 calc R U . . .
C7 C 0.2466(6) 0.0199(8) 0.6838(4) 0.062(3) Uani 1 1 d . U . . .
C8 C 0.2845(5) -0.0069(7) 0.6500(4) 0.052(3) Uani 1 1 d . U . . .
H8A H 0.3071 -0.0750 0.6542 0.063 Uiso 1 1 calc R U . . .
C9 C 0.3296(4) 0.0292(6) 0.5717(3) 0.0346(19) Uani 1 1 d . U . . .
C10 C 0.3321(4) 0.1207(7) 0.5342(3) 0.0316(18) Uani 1 1 d . U . . .
C11 C 0.2954(4) 0.2161(6) 0.5319(3) 0.0291(19) Uani 1 1 d . U . . .
C12 C 0.2564(4) 0.1602(6) 0.6052(3) 0.033(2) Uani 1 1 d . U . . .
C13 C 0.2905(4) 0.0629(7) 0.6099(3) 0.038(2) Uani 1 1 d . U . . .
C14 C 0.2974(5) -0.0730(7) 0.5426(4) 0.047(2) Uani 1 1 d . U . . .
H14A H 0.2951 -0.1340 0.5660 0.070 Uiso 1 1 calc R U . . .
H14B H 0.2550 -0.0525 0.5254 0.070 Uiso 1 1 calc R U . . .
H14C H 0.3217 -0.0971 0.5180 0.070 Uiso 1 1 calc R U . . .
C15 C 0.3955(4) -0.0050(8) 0.5984(4) 0.051(3) Uani 1 1 d . U . . .
H15A H 0.3926 -0.0643 0.6225 0.076 Uiso 1 1 calc R U . . .
H15B H 0.4190 -0.0320 0.5738 0.076 Uiso 1 1 calc R U . . .
H15C H 0.4170 0.0595 0.6160 0.076 Uiso 1 1 calc R U . . .
C16 C 0.4118(4) 0.1814(7) 0.4229(3) 0.035(2) Uani 0.748(9) 1 d D U P A 1
C17 C 0.4013(8) 0.0702(12) 0.3950(6) 0.068(4) Uiso 0.748(9) 1 d D . P A 1
H17A H 0.3571 0.0633 0.3789 0.101 Uiso 0.748(9) 1 calc R U P A 1
H17B H 0.4271 0.0674 0.3695 0.101 Uiso 0.748(9) 1 calc R U P A 1
H17C H 0.4129 0.0089 0.4187 0.101 Uiso 0.748(9) 1 calc R U P A 1
C18 C 0.4783(6) 0.1965(12) 0.4481(5) 0.055(4) Uiso 0.748(9) 1 d D . P A 1
H18A H 0.4832 0.2683 0.4655 0.082 Uiso 0.748(9) 1 calc R U P A 1
H18B H 0.4907 0.1363 0.4723 0.082 Uiso 0.748(9) 1 calc R U P A 1
H18C H 0.5049 0.1949 0.4231 0.082 Uiso 0.748(9) 1 calc R U P A 1
C19 C 0.3993(7) 0.2734(11) 0.3808(5) 0.057(4) Uiso 0.748(9) 1 d D . P A 1
H19A H 0.3558 0.2681 0.3626 0.085 Uiso 0.748(9) 1 calc R U P A 1
H19B H 0.4065 0.3473 0.3961 0.085 Uiso 0.748(9) 1 calc R U P A 1
H19C H 0.4276 0.2621 0.3576 0.085 Uiso 0.748(9) 1 calc R U P A 1
C16A C 0.4118(4) 0.1814(7) 0.4229(3) 0.035(2) Uani 0.252(9) 1 d D U P A 2
C17A C 0.4389(16) 0.0631(16) 0.4281(15) 0.068(4) Uiso 0.252(9) 1 d D . P A 2
H17D H 0.4052 0.0095 0.4287 0.101 Uiso 0.252(9) 1 calc R U P A 2
H17E H 0.4586 0.0468 0.3997 0.101 Uiso 0.252(9) 1 calc R U P A 2
H17F H 0.4702 0.0574 0.4592 0.101 Uiso 0.252(9) 1 calc R U P A 2
C18A C 0.4601(12) 0.267(2) 0.4217(13) 0.055(4) Uiso 0.252(9) 1 d D . P A 2
H18D H 0.4405 0.3410 0.4183 0.082 Uiso 0.252(9) 1 calc R U P A 2
H18E H 0.4917 0.2640 0.4527 0.082 Uiso 0.252(9) 1 calc R U P A 2
H18F H 0.4801 0.2535 0.3932 0.082 Uiso 0.252(9) 1 calc R U P A 2
C19A C 0.3660(14) 0.184(3) 0.3705(8) 0.057(4) Uiso 0.252(9) 1 d D . P A 2
H19D H 0.3332 0.1278 0.3698 0.085 Uiso 0.252(9) 1 calc R U P A 2
H19E H 0.3470 0.2578 0.3648 0.085 Uiso 0.252(9) 1 calc R U P A 2
H19F H 0.3894 0.1673 0.3443 0.085 Uiso 0.252(9) 1 calc R U P A 2
C20 C 0.2380(7) -0.0559(8) 0.7280(4) 0.076(4) Uani 0.763(15) 1 d D U P B 1
C21 C 0.1725(8) -0.0816(19) 0.7263(8) 0.109(7) Uiso 0.763(15) 1 d D . P B 1
H21A H 0.1689 -0.1293 0.7547 0.163 Uiso 0.763(15) 1 calc R U P B 1
H21B H 0.1493 -0.0123 0.7281 0.163 Uiso 0.763(15) 1 calc R U P B 1
H21C H 0.1552 -0.1204 0.6950 0.163 Uiso 0.763(15) 1 calc R U P B 1
C22 C 0.2684(9) 0.0066(15) 0.7779(6) 0.084(5) Uiso 0.763(15) 1 d D . P B 1
H22A H 0.3125 0.0226 0.7779 0.127 Uiso 0.763(15) 1 calc R U P B 1
H22B H 0.2460 0.0765 0.7802 0.127 Uiso 0.763(15) 1 calc R U P B 1
H22C H 0.2656 -0.0407 0.8066 0.127 Uiso 0.763(15) 1 calc R U P B 1
C23 C 0.2818(8) -0.1611(13) 0.7310(6) 0.071(5) Uiso 0.763(15) 1 d D . P B 1
H23A H 0.3250 -0.1369 0.7320 0.106 Uiso 0.763(15) 1 calc R U P B 1
H23B H 0.2800 -0.2036 0.7613 0.106 Uiso 0.763(15) 1 calc R U P B 1
H23C H 0.2678 -0.2081 0.7015 0.106 Uiso 0.763(15) 1 calc R U P B 1
C20A C 0.2380(7) -0.0559(8) 0.7280(4) 0.076(4) Uani 0.237(15) 1 d D U P B 2
C21A C 0.1837(16) -0.030(4) 0.7492(18) 0.109(7) Uiso 0.237(15) 1 d D . P B 2
H21D H 0.1818 -0.0812 0.7767 0.163 Uiso 0.237(15) 1 calc R U P B 2
H21E H 0.1870 0.0468 0.7617 0.163 Uiso 0.237(15) 1 calc R U P B 2
H21F H 0.1457 -0.0375 0.7233 0.163 Uiso 0.237(15) 1 calc R U P B 2
C22A C 0.3009(14) -0.046(4) 0.7681(15) 0.084(5) Uiso 0.237(15) 1 d D . P B 2
H22D H 0.3364 -0.0639 0.7526 0.127 Uiso 0.237(15) 1 calc R U P B 2
H22E H 0.3055 0.0305 0.7811 0.127 Uiso 0.237(15) 1 calc R U P B 2
H22F H 0.2999 -0.0977 0.7956 0.127 Uiso 0.237(15) 1 calc R U P B 2
C23A C 0.241(2) -0.1808(18) 0.7110(17) 0.071(5) Uiso 0.237(15) 1 d D . P B 2
H23D H 0.2789 -0.1920 0.6972 0.106 Uiso 0.237(15) 1 calc R U P B 2
H23E H 0.2426 -0.2301 0.7398 0.106 Uiso 0.237(15) 1 calc R U P B 2
H23F H 0.2041 -0.1981 0.6854 0.106 Uiso 0.237(15) 1 calc R U P B 2
C24 C 0.2530(4) 0.4829(7) 0.4667(4) 0.043(2) Uani 1 1 d . U . . .
C25 C 0.2050(5) 0.4961(8) 0.4235(4) 0.053(2) Uani 1 1 d . U . . .
C26 C 0.2035(6) 0.5939(8) 0.3954(5) 0.069(3) Uani 1 1 d . U . . .
H26A H 0.1702 0.6031 0.3674 0.083 Uiso 1 1 calc R U . . .
C27 C 0.2460(6) 0.6750(9) 0.4056(5) 0.071(3) Uani 1 1 d . U . . .
C28 C 0.2946(6) 0.6614(9) 0.4457(5) 0.061(3) Uani 1 1 d . U . . .
H28A H 0.3251 0.7187 0.4529 0.074 Uiso 1 1 calc R U . . .
C29 C 0.3016(5) 0.5632(8) 0.4779(4) 0.051(2) Uani 1 1 d . U . . .
C30 C 0.1580(5) 0.4063(8) 0.4045(4) 0.056(2) Uani 1 1 d . U . . .
H30A H 0.1492 0.3669 0.4345 0.068 Uiso 1 1 calc R U . . .
C31 C 0.0944(5) 0.4477(11) 0.3748(5) 0.081(4) Uani 1 1 d . U . . .
H31A H 0.0670 0.3837 0.3640 0.122 Uiso 1 1 calc R U . . .
H31B H 0.0748 0.4964 0.3960 0.122 Uiso 1 1 calc R U . . .
H31C H 0.1008 0.4893 0.3454 0.122 Uiso 1 1 calc R U . . .
C32 C 0.1851(5) 0.3194(9) 0.3740(5) 0.066(3) Uani 1 1 d . U . . .
H32A H 0.1535 0.2623 0.3621 0.099 Uiso 1 1 calc R U . . .
H32B H 0.1974 0.3555 0.3452 0.099 Uiso 1 1 calc R U . . .
H32C H 0.2219 0.2847 0.3949 0.099 Uiso 1 1 calc R U . . .
C33 C 0.2402(8) 0.7819(10) 0.3729(6) 0.093(4) Uani 1 1 d . U . . .
H33A H 0.2156 0.7614 0.3391 0.112 Uiso 1 1 calc R U . . .
C34 C 0.2979(8) 0.8250(14) 0.3659(6) 0.137(6) Uani 1 1 d . U . . .
H34A H 0.3206 0.7674 0.3514 0.206 Uiso 1 1 calc R U . . .
H34B H 0.2905 0.8892 0.3434 0.206 Uiso 1 1 calc R U . . .
H34C H 0.3229 0.8484 0.3983 0.206 Uiso 1 1 calc R U . . .
C35 C 0.2004(9) 0.8658(11) 0.3957(6) 0.136(6) Uani 1 1 d . U . . .
H35A H 0.1611 0.8304 0.3994 0.205 Uiso 1 1 calc R U . . .
H35B H 0.2236 0.8898 0.4285 0.205 Uiso 1 1 calc R U . . .
H35C H 0.1912 0.9307 0.3736 0.205 Uiso 1 1 calc R U . . .
C36 C 0.3559(5) 0.5492(8) 0.5190(4) 0.058(3) Uani 1 1 d . U . . .
H36A H 0.3468 0.4841 0.5392 0.069 Uiso 1 1 calc R U . . .
C37 C 0.3699(5) 0.6507(9) 0.5551(5) 0.075(4) Uani 1 1 d . U . . .
H37A H 0.4066 0.6344 0.5813 0.113 Uiso 1 1 calc R U . . .
H37B H 0.3781 0.7167 0.5364 0.113 Uiso 1 1 calc R U . . .
H37C H 0.3337 0.6647 0.5705 0.113 Uiso 1 1 calc R U . . .
C38 C 0.4171(5) 0.5223(9) 0.5007(5) 0.072(4) Uani 1 1 d . U . . .
H38A H 0.4516 0.5138 0.5296 0.108 Uiso 1 1 calc R U . . .
H38B H 0.4118 0.4529 0.4815 0.108 Uiso 1 1 calc R U . . .
H38C H 0.4266 0.5831 0.4796 0.108 Uiso 1 1 calc R U . . .
C39 C 0.1450(6) 0.3246(8) 0.6598(5) 0.068(3) Uani 1 1 d . U . . .
C40 C 0.0786(6) 0.2990(8) 0.6490(5) 0.070(3) Uani 1 1 d . U . . .
C41 C 0.0416(7) 0.3329(9) 0.6824(5) 0.090(3) Uani 1 1 d . U . . .
H41A H 0.0212 0.2658 0.6928 0.108 Uiso 1 1 calc R U . . .
H41B H 0.0079 0.3811 0.6638 0.108 Uiso 1 1 calc R U . . .
C42 C 0.0710(10) 0.3924(11) 0.7274(6) 0.110(4) Uani 1 1 d . U . . .
C43 C 0.1329(9) 0.4143(10) 0.7373(6) 0.110(4) Uani 1 1 d . U . . .
H43A H 0.1516 0.4521 0.7671 0.132 Uiso 1 1 calc R U . . .
C44 C 0.1697(8) 0.3809(9) 0.7034(5) 0.085(3) Uani 1 1 d . U . . .
C45 C 0.0485(6) 0.2313(9) 0.6044(5) 0.070(3) Uani 1 1 d . U . . .
H45A H 0.0731 0.2457 0.5779 0.083 Uiso 1 1 calc R U . . .
C46 C 0.0523(7) 0.1057(9) 0.6146(5) 0.094(4) Uani 1 1 d . U . . .
H46A H 0.0321 0.0655 0.5845 0.141 Uiso 1 1 calc R U . . .
H46B H 0.0963 0.0832 0.6239 0.141 Uiso 1 1 calc R U . . .
H46C H 0.0310 0.0882 0.6420 0.141 Uiso 1 1 calc R U . . .
C47 C -0.0196(6) 0.2650(12) 0.5822(6) 0.109(4) Uani 1 1 d . U . . .
H47A H -0.0361 0.2175 0.5534 0.163 Uiso 1 1 calc R U . . .
H47B H -0.0452 0.2558 0.6076 0.163 Uiso 1 1 calc R U . . .
H47C H -0.0207 0.3430 0.5715 0.163 Uiso 1 1 calc R U . . .
C48 C 0.0234(11) 0.4323(11) 0.7592(7) 0.146(6) Uani 1 1 d . U . . .
H48A H -0.0178 0.4157 0.7368 0.175 Uiso 1 1 calc R U . . .
C49 C 0.0193(9) 0.3780(11) 0.7991(6) 0.129(7) Uani 1 1 d . U . . .
H49A H 0.0195 0.2979 0.7923 0.193 Uiso 1 1 calc R U . . .
H49B H 0.0550 0.3968 0.8258 0.193 Uiso 1 1 calc R U . . .
H49C H -0.0197 0.3981 0.8095 0.193 Uiso 1 1 calc R U . . .
C50 C 0.0240(9) 0.5609(10) 0.7601(5) 0.127(7) Uani 1 1 d . U . . .
H50A H 0.0273 0.5891 0.7271 0.191 Uiso 1 1 calc R U . . .
H50B H -0.0148 0.5882 0.7688 0.191 Uiso 1 1 calc R U . . .
H50C H 0.0599 0.5869 0.7851 0.191 Uiso 1 1 calc R U . . .
C51 C 0.2409(8) 0.4076(10) 0.7179(5) 0.092(3) Uani 1 1 d . U . . .
H51A H 0.2603 0.3856 0.6891 0.110 Uiso 1 1 calc R U . . .
C52 C 0.2738(9) 0.3417(11) 0.7637(5) 0.127(6) Uani 1 1 d . U . . .
H52A H 0.2661 0.2620 0.7578 0.190 Uiso 1 1 calc R U . . .
H52B H 0.3189 0.3562 0.7697 0.190 Uiso 1 1 calc R U . . .
H52C H 0.2574 0.3649 0.7930 0.190 Uiso 1 1 calc R U . . .
C53 C 0.2531(8) 0.5338(10) 0.7273(5) 0.105(5) Uani 1 1 d . U . . .
H53A H 0.2321 0.5760 0.6980 0.158 Uiso 1 1 calc R U . . .
H53B H 0.2368 0.5569 0.7566 0.158 Uiso 1 1 calc R U . . .
H53C H 0.2983 0.5481 0.7333 0.158 Uiso 1 1 calc R U . . .
C54 C 0.0934(6) 0.6348(8) 0.6322(5) 0.080(4) Uani 1 1 d . U . . .
H54A H 0.0929 0.5616 0.6480 0.120 Uiso 1 1 calc R U . . .
H54B H 0.1151 0.6883 0.6569 0.120 Uiso 1 1 calc R U . . .
H54C H 0.0503 0.6599 0.6197 0.120 Uiso 1 1 calc R U . . .
C55 C 0.1437(5) 0.7642(8) 0.5393(5) 0.074(4) Uani 1 1 d . U . . .
H55A H 0.1663 0.7499 0.5124 0.111 Uiso 1 1 calc R U . . .
H55B H 0.1016 0.7917 0.5250 0.111 Uiso 1 1 calc R U . . .
H55C H 0.1663 0.8201 0.5621 0.111 Uiso 1 1 calc R U . . .
C56 C 0.2266(4) 0.5631(7) 0.5972(4) 0.049(2) Uani 1 1 d . U . . .
H56A H 0.2461 0.5597 0.5679 0.073 Uiso 1 1 calc R U . . .
H56B H 0.2511 0.6123 0.6224 0.073 Uiso 1 1 calc R U . . .
H56C H 0.2252 0.4883 0.6112 0.073 Uiso 1 1 calc R U . . .
C57 C 0.0881(4) 0.5093(7) 0.5275(4) 0.055(3) Uani 1 1 d . U . . .
H57A H 0.1081 0.5006 0.4987 0.083 Uiso 1 1 calc R U . . .
H57B H 0.0878 0.4375 0.5445 0.083 Uiso 1 1 calc R U . . .
H57C H 0.0450 0.5353 0.5162 0.083 Uiso 1 1 calc R U . . .
C58 C 0.1437(5) 0.1354(7) 0.4994(5) 0.055(3) Uani 1 1 d . U . . .
H58A H 0.1553 0.1016 0.5330 0.067 Uiso 1 1 calc R U . . .
H58B H 0.1810 0.1362 0.4839 0.067 Uiso 1 1 calc R U . . .
C59 C 0.0910(6) 0.0720(9) 0.4674(6) 0.086(4) Uani 1 1 d . U . . .
H59A H 0.1071 0.0268 0.4424 0.104 Uiso 1 1 calc R U . . .
H59B H 0.0715 0.0212 0.4884 0.104 Uiso 1 1 calc R U . . .
C60 C 0.0467(6) 0.1495(10) 0.4433(6) 0.107(5) Uani 1 1 d . U . . .
H60A H 0.0038 0.1211 0.4420 0.128 Uiso 1 1 calc R U . . .
H60B H 0.0523 0.1619 0.4086 0.128 Uiso 1 1 calc R U . . .
C61 C 0.0562(4) 0.2541(8) 0.4716(4) 0.055(3) Uani 1 1 d . U . . .
H61A H 0.0524 0.3186 0.4486 0.066 Uiso 1 1 calc R U . . .
H61B H 0.0247 0.2619 0.4929 0.066 Uiso 1 1 calc R U . . .
Si1 Si 0.4919(3) 0.3249(3) 0.64076(14) 0.0694(14) Uani 0.753(3) 1 d D U P C 1
Si2 Si 0.5084(2) 0.1708(4) 0.73552(14) 0.0666(13) Uani 0.753(3) 1 d D U P C 1
O3 O 0.5193(6) 0.2539(10) 0.6917(4) 0.101(4) Uani 0.753(3) 1 d D U P C 1
C62 C 0.5367(8) 0.4567(15) 0.6446(7) 0.089(5) Uiso 0.753(3) 1 d D . P C 1
H62A H 0.5214 0.5013 0.6146 0.133 Uiso 0.753(3) 1 calc R U P C 1
H62B H 0.5312 0.4986 0.6742 0.133 Uiso 0.753(3) 1 calc R U P C 1
H62C H 0.5812 0.4400 0.6470 0.133 Uiso 0.753(3) 1 calc R U P C 1
C63 C 0.4062(7) 0.3538(14) 0.6362(6) 0.083(5) Uiso 0.753(3) 1 d D . P C 1
H63A H 0.3901 0.3963 0.6057 0.125 Uiso 0.753(3) 1 calc R U P C 1
H63B H 0.3834 0.2832 0.6352 0.125 Uiso 0.753(3) 1 calc R U P C 1
H63C H 0.4004 0.3970 0.6654 0.125 Uiso 0.753(3) 1 calc R U P C 1
C64 C 0.5047(8) 0.2467(15) 0.5862(6) 0.084(5) Uiso 0.753(3) 1 d D . P C 1
H64A H 0.4883 0.2893 0.5558 0.126 Uiso 0.753(3) 1 calc R U P C 1
H64B H 0.5496 0.2339 0.5889 0.126 Uiso 0.753(3) 1 calc R U P C 1
H64C H 0.4830 0.1749 0.5848 0.126 Uiso 0.753(3) 1 calc R U P C 1
C65 C 0.5352(8) 0.0280(14) 0.7223(6) 0.084(5) Uiso 0.753(3) 1 d D . P C 1
H65A H 0.5287 -0.0230 0.7488 0.126 Uiso 0.753(3) 1 calc R U P C 1
H65B H 0.5111 0.0020 0.6902 0.126 Uiso 0.753(3) 1 calc R U P C 1
H65C H 0.5797 0.0302 0.7211 0.126 Uiso 0.753(3) 1 calc R U P C 1
C66 C 0.5564(8) 0.2197(14) 0.7965(6) 0.082(5) Uiso 0.753(3) 1 d D . P C 1
H66A H 0.5500 0.1695 0.8233 0.123 Uiso 0.753(3) 1 calc R U P C 1
H66B H 0.6008 0.2198 0.7945 0.123 Uiso 0.753(3) 1 calc R U P C 1
H66C H 0.5436 0.2953 0.8035 0.123 Uiso 0.753(3) 1 calc R U P C 1
C67 C 0.4253(8) 0.1703(16) 0.7398(7) 0.089(5) Uiso 0.753(3) 1 d D . P C 1
H67A H 0.4192 0.1196 0.7666 0.134 Uiso 0.753(3) 1 calc R U P C 1
H67B H 0.4126 0.2457 0.7473 0.134 Uiso 0.753(3) 1 calc R U P C 1
H67C H 0.3998 0.1453 0.7080 0.134 Uiso 0.753(3) 1 calc R U P C 1
Si1A Si 0.4386(6) 0.2976(10) 0.7179(4) 0.0666(13) Uani 0.247(3) 1 d D U P C 2
Si2A Si 0.5405(6) 0.2501(9) 0.6548(4) 0.0694(14) Uani 0.247(3) 1 d D U P C 2
O3A O 0.4751(8) 0.259(2) 0.6737(6) 0.101(4) Uani 0.247(3) 1 d D U P C 2
C62A C 0.3988(17) 0.174(2) 0.7372(14) 0.089(5) Uiso 0.247(3) 1 d D . P C 2
H62D H 0.3766 0.1948 0.7636 0.134 Uiso 0.247(3) 1 calc R U P C 2
H62E H 0.3689 0.1446 0.7085 0.134 Uiso 0.247(3) 1 calc R U P C 2
H62F H 0.4300 0.1164 0.7498 0.134 Uiso 0.247(3) 1 calc R U P C 2
C63A C 0.3801(14) 0.409(3) 0.6931(12) 0.083(5) Uiso 0.247(3) 1 d D . P C 2
H63D H 0.3582 0.4325 0.7194 0.125 Uiso 0.247(3) 1 calc R U P C 2
H63E H 0.4019 0.4735 0.6824 0.125 Uiso 0.247(3) 1 calc R U P C 2
H63F H 0.3497 0.3802 0.6646 0.125 Uiso 0.247(3) 1 calc R U P C 2
C64A C 0.4956(13) 0.349(3) 0.7717(9) 0.076(15) Uiso 0.247(3) 1 d D . P C 2
H64D H 0.4739 0.3718 0.7980 0.114 Uiso 0.247(3) 1 calc R U P C 2
H64E H 0.5254 0.2892 0.7843 0.114 Uiso 0.247(3) 1 calc R U P C 2
H64F H 0.5182 0.4124 0.7615 0.114 Uiso 0.247(3) 1 calc R U P C 2
C65A C 0.5250(15) 0.199(3) 0.5889(8) 0.084(5) Uiso 0.247(3) 1 d D . P C 2
H65D H 0.5646 0.1933 0.5773 0.126 Uiso 0.247(3) 1 calc R U P C 2
H65E H 0.5053 0.1251 0.5873 0.126 Uiso 0.247(3) 1 calc R U P C 2
H65F H 0.4970 0.2507 0.5676 0.126 Uiso 0.247(3) 1 calc R U P C 2
C66A C 0.5769(17) 0.392(2) 0.6565(15) 0.089(5) Uiso 0.247(3) 1 d D . P C 2
H66D H 0.6165 0.3871 0.6450 0.133 Uiso 0.247(3) 1 calc R U P C 2
H66E H 0.5484 0.4425 0.6346 0.133 Uiso 0.247(3) 1 calc R U P C 2
H66F H 0.5846 0.4206 0.6908 0.133 Uiso 0.247(3) 1 calc R U P C 2
C67A C 0.5941(15) 0.156(3) 0.6961(12) 0.092(18) Uiso 0.247(3) 1 d D . P C 2
H67D H 0.6337 0.1509 0.6845 0.138 Uiso 0.247(3) 1 calc R U P C 2
H67E H 0.6020 0.1853 0.7303 0.138 Uiso 0.247(3) 1 calc R U P C 2
H67F H 0.5752 0.0819 0.6955 0.138 Uiso 0.247(3) 1 calc R U P C 2

loop_
_atom_site_aniso_label
_atom_site_aniso_U_11
_atom_site_aniso_U_22
_atom_site_aniso_U_33
_atom_site_aniso_U_23
_atom_site_aniso_U_13
_atom_site_aniso_U_12
Y1 0.0329(5) 0.0172(4) 0.0708(7) 0.0201(4) 0.0307(4) 0.0148(4)
Al1 0.0466(18) 0.0177(13) 0.121(3) 0.0233(16) 0.0369(19) 0.0150(13)
O1 0.045(3) 0.018(3) 0.052(3) 0.012(2) 0.030(3) 0.010(2)
O2 0.035(3) 0.023(3) 0.077(4) 0.019(3) 0.031(3) 0.009(2)
N1 0.033(3) 0.020(3) 0.064(4) 0.018(3) 0.027(3) 0.009(3)
N2 0.071(5) 0.020(3) 0.068(4) 0.012(3) 0.043(4) 0.020(3)
C1 0.030(4) 0.029(4) 0.037(4) -0.005(3) 0.007(3) 0.008(3)
C2 0.029(4) 0.029(4) 0.035(4) -0.006(3) 0.006(3) -0.002(3)
C3 0.020(4) 0.026(4) 0.039(5) 0.001(3) 0.012(3) -0.005(3)
C4 0.029(4) 0.016(3) 0.047(4) 0.007(3) 0.019(4) 0.001(3)
C5 0.079(6) 0.023(4) 0.054(5) 0.015(4) 0.038(5) 0.022(4)
C6 0.131(9) 0.032(4) 0.063(6) 0.024(4) 0.064(6) 0.038(5)
C7 0.114(8) 0.026(4) 0.053(5) 0.013(4) 0.037(6) 0.025(5)
C8 0.095(7) 0.021(4) 0.046(5) 0.011(4) 0.027(5) 0.023(4)
C9 0.040(4) 0.019(3) 0.047(4) 0.003(3) 0.015(3) 0.012(3)
C10 0.032(4) 0.022(3) 0.042(4) 0.000(3) 0.010(3) 0.009(3)
C11 0.027(4) 0.021(3) 0.044(4) 0.006(3) 0.019(3) 0.006(3)
C12 0.043(5) 0.016(3) 0.043(4) 0.007(3) 0.020(4) 0.007(3)
C13 0.047(5) 0.022(3) 0.047(4) 0.008(3) 0.014(4) 0.016(3)
C14 0.053(6) 0.028(4) 0.066(6) -0.008(4) 0.028(5) 0.003(4)
C15 0.044(5) 0.043(5) 0.064(6) 0.015(5) 0.008(4) 0.014(4)
C16 0.037(5) 0.038(5) 0.029(4) -0.007(4) 0.007(4) 0.002(4)
C16A 0.037(5) 0.038(5) 0.029(4) -0.007(4) 0.007(4) 0.002(4)
C20 0.142(10) 0.032(5) 0.065(6) 0.023(5) 0.048(7) 0.041(6)
C20A 0.142(10) 0.032(5) 0.065(6) 0.023(5) 0.048(7) 0.041(6)
C24 0.042(4) 0.027(4) 0.075(5) 0.021(3) 0.044(3) 0.012(3)
C25 0.055(5) 0.040(4) 0.075(5) 0.027(4) 0.038(4) 0.018(3)
C26 0.086(7) 0.040(5) 0.087(7) 0.030(4) 0.031(5) 0.006(4)
C27 0.090(7) 0.044(5) 0.085(7) 0.023(5) 0.033(5) 0.002(4)
C28 0.073(6) 0.041(5) 0.082(6) 0.015(4) 0.042(5) -0.012(4)
C29 0.050(4) 0.035(4) 0.084(6) 0.013(4) 0.047(4) 0.001(3)
C30 0.056(5) 0.044(5) 0.074(6) 0.038(4) 0.026(4) 0.014(4)
C31 0.062(6) 0.074(8) 0.106(9) 0.036(7) 0.014(6) 0.024(5)
C32 0.054(7) 0.059(6) 0.087(8) 0.019(5) 0.018(6) 0.012(5)
C33 0.142(10) 0.041(5) 0.093(9) 0.036(6) 0.014(7) -0.013(5)
C34 0.163(11) 0.126(12) 0.117(13) 0.085(10) 0.013(9) -0.039(8)
C35 0.232(15) 0.055(7) 0.137(13) 0.062(8) 0.072(12) 0.031(8)
C36 0.059(5) 0.037(5) 0.087(6) 0.000(4) 0.037(4) 0.003(4)
C37 0.057(7) 0.053(6) 0.127(9) -0.024(6) 0.045(6) -0.001(5)
C38 0.055(6) 0.046(6) 0.127(10) -0.027(7) 0.049(6) -0.005(5)
C39 0.117(6) 0.025(4) 0.085(5) 0.026(4) 0.073(5) 0.040(4)
C40 0.108(6) 0.031(5) 0.097(6) 0.030(4) 0.084(5) 0.037(4)
C41 0.149(8) 0.041(5) 0.113(7) 0.032(5) 0.106(6) 0.049(5)
C42 0.209(9) 0.044(6) 0.112(7) 0.019(5) 0.113(7) 0.043(6)
C43 0.213(9) 0.032(6) 0.114(8) 0.014(6) 0.098(7) 0.043(6)
C44 0.167(7) 0.031(5) 0.071(5) 0.023(4) 0.060(5) 0.043(5)
C45 0.086(6) 0.044(5) 0.107(7) 0.025(4) 0.087(5) 0.023(4)
C46 0.155(11) 0.050(5) 0.105(10) 0.022(5) 0.094(9) 0.016(6)
C47 0.088(7) 0.082(9) 0.178(12) 0.028(8) 0.079(7) 0.021(6)
C48 0.283(14) 0.056(6) 0.150(10) 0.034(6) 0.164(10) 0.073(8)
C49 0.249(19) 0.049(7) 0.130(11) 0.024(7) 0.140(13) 0.044(9)
C50 0.27(2) 0.053(6) 0.092(10) 0.027(6) 0.126(13) 0.070(8)
C51 0.175(8) 0.045(6) 0.063(7) 0.018(5) 0.043(6) 0.042(6)
C52 0.246(15) 0.061(8) 0.070(8) 0.021(6) 0.024(9) 0.060(9)
C53 0.200(13) 0.051(6) 0.062(8) 0.014(5) 0.022(9) 0.039(6)
C54 0.083(8) 0.032(6) 0.142(9) 0.017(6) 0.061(7) 0.024(5)
C55 0.052(7) 0.031(5) 0.140(10) 0.035(6) 0.023(7) 0.004(5)
C56 0.045(5) 0.019(4) 0.086(7) 0.011(4) 0.021(4) 0.014(4)
C57 0.037(5) 0.022(4) 0.115(7) 0.023(4) 0.035(5) 0.013(3)
C58 0.041(5) 0.027(4) 0.100(8) 0.010(4) 0.016(5) 0.012(3)
C59 0.060(6) 0.043(5) 0.144(11) 0.000(5) -0.008(7) 0.014(4)
C60 0.070(7) 0.057(6) 0.172(11) -0.018(6) -0.028(8) 0.028(5)
C61 0.038(4) 0.036(4) 0.095(7) 0.025(4) 0.022(4) 0.006(4)
Si1 0.138(4) 0.035(2) 0.0227(19) 0.0027(16) -0.014(2) -0.006(2)
Si2 0.107(4) 0.052(2) 0.027(2) 0.0063(17) -0.019(2) 0.010(2)
O3 0.150(8) 0.105(7) 0.041(5) 0.041(5) 0.003(5) 0.026(6)
Si1A 0.107(4) 0.052(2) 0.027(2) 0.0063(17) -0.019(2) 0.010(2)
Si2A 0.138(4) 0.035(2) 0.0227(19) 0.0027(16) -0.014(2) -0.006(2)
O3A 0.150(8) 0.105(7) 0.041(5) 0.041(5) 0.003(5) 0.026(6)

loop_
_atom_type_symbol
_atom_type_description
_atom_type_scat_dispersion_real
_atom_type_scat_dispersion_imag
_atom_type_scat_source
C C 0.0033 0.0016 'International Tables Vol C Tables 4.2.6.8 and 6.1.1.4'
H H 0.0000 0.0000 'International Tables Vol C Tables 4.2.6.8 and 6.1.1.4'
N N 0.0061 0.0033 'International Tables Vol C Tables 4.2.6.8 and 6.1.1.4'
O O 0.0106 0.0060 'International Tables Vol C Tables 4.2.6.8 and 6.1.1.4'
Al Al 0.0645 0.0514 'International Tables Vol C Tables 4.2.6.8 and 6.1.1.4'
Si Si 0.0817 0.0704 'International Tables Vol C Tables 4.2.6.8 and 6.1.1.4'
Y Y -2.7962 3.5667 'International Tables Vol C Tables 4.2.6.8 and 6.1.1.4'

loop_
_geom_angle_atom_site_label_1
_geom_angle_atom_site_label_2
_geom_angle_atom_site_label_3
_geom_angle
N2 Y1 N1 133.9(3)
N2 Y1 O1 68.0(2)
N1 Y1 O1 67.1(2)
N2 Y1 O2 92.7(3)
N1 Y1 O2 91.3(2)
O1 Y1 O2 82.5(2)
N2 Y1 C56 94.8(3)
N1 Y1 C56 94.0(3)
O1 Y1 C56 113.8(3)
O2 Y1 C56 163.6(2)
N2 Y1 C57 111.8(3)
N1 Y1 C57 114.3(3)
O1 Y1 C57 165.5(3)
O2 Y1 C57 83.1(3)
C56 Y1 C57 80.6(3)
N2 Y1 Al1 102.66(19)
N1 Y1 Al1 112.91(18)
O1 Y1 Al1 153.50(18)
O2 Y1 Al1 123.52(15)
C56 Y1 Al1 40.4(2)
C57 Y1 Al1 40.7(2)
C54 Al1 C55 115.9(5)
C54 Al1 C56 113.1(5)
C55 Al1 C56 106.6(4)
C54 Al1 C57 105.9(5)
C55 Al1 C57 108.4(5)
C56 Al1 C57 106.4(4)
C54 Al1 Y1 116.3(3)
C55 Al1 Y1 127.7(4)
C56 Al1 Y1 53.2(3)
C57 Al1 Y1 54.0(2)
C12 O1 C11 118.7(6)
C12 O1 Y1 120.2(4)
C11 O1 Y1 120.8(4)
C61 O2 C58 108.7(7)
C61 O2 Y1 132.6(5)
C58 O2 Y1 118.7(5)
C4 N1 C24 117.3(6)
C4 N1 Y1 122.1(5)
C24 N1 Y1 120.6(5)
C5 N2 C39 114.7(8)
C5 N2 Y1 122.2(6)
C39 N2 Y1 123.1(6)
C2 C1 C10 122.9(8)
C2 C1 H1A 118.5
C10 C1 H1A 118.5
C1 C2 C3 117.7(8)
C1 C2 C16A 120.5(7)
C3 C2 C16A 121.8(8)
C1 C2 C16 120.5(7)
C3 C2 C16 121.8(8)
C4 C3 C2 123.2(8)
C4 C3 H3A 118.4
C2 C3 H3A 118.4
N1 C4 C3 128.1(7)
N1 C4 C11 116.8(7)
C3 C4 C11 115.2(7)
N2 C5 C6 127.9(9)
N2 C5 C12 116.5(8)
C6 C5 C12 115.5(8)
C5 C6 C7 122.9(9)
C5 C6 H6A 118.6
C7 C6 H6A 118.6
C8 C7 C6 117.7(9)
C8 C7 C20A 124.1(8)
C6 C7 C20A 118.2(9)
C8 C7 C20 124.1(8)
C6 C7 C20 118.2(9)
C7 C8 C13 122.7(8)
C7 C8 H8A 118.7
C13 C8 H8A 118.7
C10 C9 C13 111.8(6)
C10 C9 C15 111.1(7)
C13 C9 C15 110.2(8)
C10 C9 C14 107.5(7)
C13 C9 C14 107.5(7)
C15 C9 C14 108.5(7)
C11 C10 C1 115.6(8)
C11 C10 C9 122.0(7)
C1 C10 C9 122.3(7)
C10 C11 C4 125.5(7)
C10 C11 O1 122.4(7)
C4 C11 O1 112.2(6)
C13 C12 O1 122.7(7)
C13 C12 C5 124.8(8)
O1 C12 C5 112.4(7)
C12 C13 C8 116.3(8)
C12 C13 C9 121.8(8)
C8 C13 C9 121.8(7)
C9 C14 H14A 109.5
C9 C14 H14B 109.5
H14A C14 H14B 109.5
C9 C14 H14C 109.5
H14A C14 H14C 109.5
H14B C14 H14C 109.5
C9 C15 H15A 109.5
C9 C15 H15B 109.5
H15A C15 H15B 109.5
C9 C15 H15C 109.5
H15A C15 H15C 109.5
H15B C15 H15C 109.5
C18 C16 C17 111.9(10)
C18 C16 C2 110.1(8)
C17 C16 C2 111.6(9)
C18 C16 C19 105.2(9)
C17 C16 C19 105.1(9)
C2 C16 C19 112.7(8)
C16 C17 H17A 109.5
C16 C17 H17B 109.5
H17A C17 H17B 109.5
C16 C17 H17C 109.5
H17A C17 H17C 109.5
H17B C17 H17C 109.5
C16 C18 H18A 109.5
C16 C18 H18B 109.5
H18A C18 H18B 109.5
C16 C18 H18C 109.5
H18A C18 H18C 109.5
H18B C18 H18C 109.5
C16 C19 H19A 109.5
C16 C19 H19B 109.5
H19A C19 H19B 109.5
C16 C19 H19C 109.5
H19A C19 H19C 109.5
H19B C19 H19C 109.5
C18A C16A C17A 112.6(12)
C18A C16A C2 118.7(15)
C17A C16A C2 107.4(16)
C18A C16A C19A 107.0(11)
C17A C16A C19A 105.3(11)
C2 C16A C19A 104.7(15)
C16A C17A H17D 109.5
C16A C17A H17E 109.5
H17D C17A H17E 109.5
C16A C17A H17F 109.5
H17D C17A H17F 109.5
H17E C17A H17F 109.5
C16A C18A H18D 109.5
C16A C18A H18E 109.5
H18D C18A H18E 109.5
C16A C18A H18F 109.5
H18D C18A H18F 109.5
H18E C18A H18F 109.5
C16A C19A H19D 109.5
C16A C19A H19E 109.5
H19D C19A H19E 109.5
C16A C19A H19F 109.5
H19D C19A H19F 109.5
H19E C19A H19F 109.5
C21 C20 C7 111.8(13)
C21 C20 C23 114.4(13)
C7 C20 C23 110.0(10)
C21 C20 C22 111.5(13)
C7 C20 C22 107.4(11)
C23 C20 C22 101.0(12)
C20 C21 H21A 109.5
C20 C21 H21B 109.5
H21A C21 H21B 109.5
C20 C21 H21C 109.5
H21A C21 H21C 109.5
H21B C21 H21C 109.5
C20 C22 H22A 109.5
C20 C22 H22B 109.5
H22A C22 H22B 109.5
C20 C22 H22C 109.5
H22A C22 H22C 109.5
H22B C22 H22C 109.5
C20 C23 H23A 109.5
C20 C23 H23B 109.5
H23A C23 H23B 109.5
C20 C23 H23C 109.5
H23A C23 H23C 109.5
H23B C23 H23C 109.5
C21A C20A C7 115(2)
C21A C20A C23A 114.2(15)
C7 C20A C23A 107.9(19)
C21A C20A C22A 111.8(15)
C7 C20A C22A 106(2)
C23A C20A C22A 101.2(13)
C20A C21A H21D 109.5
C20A C21A H21E 109.5
H21D C21A H21E 109.5
C20A C21A H21F 109.5
H21D C21A H21F 109.5
H21E C21A H21F 109.5
C20A C22A H22D 109.5
C20A C22A H22E 109.5
H22D C22A H22E 109.5
C20A C22A H22F 109.5
H22D C22A H22F 109.5
H22E C22A H22F 109.5
C20A C23A H23D 109.5
C20A C23A H23E 109.5
H23D C23A H23E 109.5
C20A C23A H23F 109.5
H23D C23A H23F 109.5
H23E C23A H23F 109.5
C29 C24 C25 119.7(9)
C29 C24 N1 120.1(9)
C25 C24 N1 120.2(8)
C26 C25 C24 118.8(11)
C26 C25 C30 118.2(11)
C24 C25 C30 123.0(8)
C27 C26 C25 124.0(13)
C27 C26 H26A 118.0
C25 C26 H26A 118.0
C26 C27 C28 118.2(11)
C26 C27 C33 120.6(12)
C28 C27 C33 121.2(12)
C27 C28 C29 123.2(10)
C27 C28 H28A 118.4
C29 C28 H28A 118.4
C24 C29 C28 115.8(10)
C24 C29 C36 122.6(9)
C28 C29 C36 121.6(10)
C25 C30 C32 111.3(8)
C25 C30 C31 115.4(9)
C32 C30 C31 109.9(10)
C25 C30 H30A 106.6
C32 C30 H30A 106.6
C31 C30 H30A 106.6
C30 C31 H31A 109.5
C30 C31 H31B 109.5
H31A C31 H31B 109.5
C30 C31 H31C 109.5
H31A C31 H31C 109.5
H31B C31 H31C 109.5
C30 C32 H32A 109.5
C30 C32 H32B 109.5
H32A C32 H32B 109.5
C30 C32 H32C 109.5
H32A C32 H32C 109.5
H32B C32 H32C 109.5
C34 C33 C35 113.9(14)
C34 C33 C27 114.2(13)
C35 C33 C27 107.1(11)
C34 C33 H33A 107.1
C35 C33 H33A 107.1
C27 C33 H33A 107.1
C33 C34 H34A 109.5
C33 C34 H34B 109.5
H34A C34 H34B 109.5
C33 C34 H34C 109.5
H34A C34 H34C 109.5
H34B C34 H34C 109.5
C33 C35 H35A 109.5
C33 C35 H35B 109.5
H35A C35 H35B 109.5
C33 C35 H35C 109.5
H35A C35 H35C 109.5
H35B C35 H35C 109.5
C29 C36 C38 113.1(10)
C29 C36 C37 114.8(9)
C38 C36 C37 107.2(9)
C29 C36 H36A 107.1
C38 C36 H36A 107.1
C37 C36 H36A 107.1
C36 C37 H37A 109.5
C36 C37 H37B 109.5
H37A C37 H37B 109.5
C36 C37 H37C 109.5
H37A C37 H37C 109.5
H37B C37 H37C 109.5
C36 C38 H38A 109.5
C36 C38 H38B 109.5
H38A C38 H38B 109.5
C36 C38 H38C 109.5
H38A C38 H38C 109.5
H38B C38 H38C 109.5
C44 C39 N2 122.5(13)
C44 C39 C40 118.6(11)
N2 C39 C40 118.9(11)
C41 C40 C39 119.3(13)
C41 C40 C45 118.2(12)
C39 C40 C45 122.4(9)
C40 C41 C42 118.8(14)
C40 C41 H41A 107.6
C42 C41 H41A 107.6
C40 C41 H41B 107.6
C42 C41 H41B 107.6
H41A C41 H41B 107.1
C43 C42 C41 121.2(13)
C43 C42 C48 125.6(18)
C41 C42 C48 113.1(17)
C42 C43 C44 119.7(17)
C42 C43 H43A 120.2
C44 C43 H43A 120.2
C39 C44 C43 122.4(16)
C39 C44 C51 121.0(11)
C43 C44 C51 116.5(15)
C40 C45 C46 112.7(11)
C40 C45 C47 114.0(10)
C46 C45 C47 110.0(11)
C40 C45 H45A 106.5
C46 C45 H45A 106.5
C47 C45 H45A 106.5
C45 C46 H46A 109.5
C45 C46 H46B 109.5
H46A C46 H46B 109.5
C45 C46 H46C 109.5
H46A C46 H46C 109.5
H46B C46 H46C 109.5
C45 C47 H47A 109.5
C45 C47 H47B 109.5
H47A C47 H47B 109.5
C45 C47 H47C 109.5
H47A C47 H47C 109.5
H47B C47 H47C 109.5
C49 C48 C50 119.6(14)
C49 C48 C42 118.9(13)
C50 C48 C42 108.2(12)
C49 C48 H48A 102.3
C50 C48 H48A 102.3
C42 C48 H48A 102.3
C48 C49 H49A 109.5
C48 C49 H49B 109.5
H49A C49 H49B 109.5
C48 C49 H49C 109.5
H49A C49 H49C 109.5
H49B C49 H49C 109.5
C48 C50 H50A 109.5
C48 C50 H50B 109.5
H50A C50 H50B 109.5
C48 C50 H50C 109.5
H50A C50 H50C 109.5
H50B C50 H50C 109.5
C52 C51 C53 109.4(12)
C52 C51 C44 112.3(12)
C53 C51 C44 111.9(12)
C52 C51 H51A 107.7
C53 C51 H51A 107.7
C44 C51 H51A 107.7
C51 C52 H52A 109.5
C51 C52 H52B 109.5
H52A C52 H52B 109.5
C51 C52 H52C 109.5
H52A C52 H52C 109.5
H52B C52 H52C 109.5
C51 C53 H53A 109.5
C51 C53 H53B 109.5
H53A C53 H53B 109.5
C51 C53 H53C 109.5
H53A C53 H53C 109.5
H53B C53 H53C 109.5
Al1 C54 H54A 109.5
Al1 C54 H54B 109.5
H54A C54 H54B 109.5
Al1 C54 H54C 109.5
H54A C54 H54C 109.5
H54B C54 H54C 109.5
Al1 C55 H55A 109.5
Al1 C55 H55B 109.5
H55A C55 H55B 109.5
Al1 C55 H55C 109.5
H55A C55 H55C 109.5
H55B C55 H55C 109.5
Al1 C56 Y1 86.4(4)
Al1 C56 H56A 109.5
Y1 C56 H56A 75.8
Al1 C56 H56B 109.5
Y1 C56 H56B 159.3
H56A C56 H56B 109.5
Al1 C56 H56C 109.5
Y1 C56 H56C 51.1
H56A C56 H56C 109.5
H56B C56 H56C 109.5
Al1 C57 Y1 85.3(4)
Al1 C57 H57A 109.5
Y1 C57 H57A 71.7
Al1 C57 H57B 109.5
Y1 C57 H57B 55.9
H57A C57 H57B 109.5
Al1 C57 H57C 109.5
Y1 C57 H57C 163.0
H57A C57 H57C 109.5
H57B C57 H57C 109.5
O2 C58 C59 105.0(8)
O2 C58 H58A 110.8
C59 C58 H58A 110.8
O2 C58 H58B 110.8
C59 C58 H58B 110.8
H58A C58 H58B 108.8
C60 C59 C58 108.1(10)
C60 C59 H59A 110.1
C58 C59 H59A 110.1
C60 C59 H59B 110.1
C58 C59 H59B 110.1
H59A C59 H59B 108.4
C59 C60 C61 107.9(11)
C59 C60 H60A 110.1
C61 C60 H60A 110.1
C59 C60 H60B 110.1
C61 C60 H60B 110.1
H60A C60 H60B 108.4
O2 C61 C60 106.3(8)
O2 C61 H61A 110.5
C60 C61 H61A 110.5
O2 C61 H61B 110.5
C60 C61 H61B 110.5
H61A C61 H61B 108.7
O3 Si1 C64 109.6(7)
O3 Si1 C62 107.4(7)
C64 Si1 C62 108.6(8)
O3 Si1 C63 109.8(7)
C64 Si1 C63 110.7(8)
C62 Si1 C63 110.7(8)
O3 Si2 C67 110.1(7)
O3 Si2 C65 109.0(7)
C67 Si2 C65 111.1(8)
O3 Si2 C66 109.1(7)
C67 Si2 C66 109.0(8)
C65 Si2 C66 108.5(8)
Si2 O3 Si1 150.4(9)
Si1 C62 H62A 109.5
Si1 C62 H62B 109.5
H62A C62 H62B 109.5
Si1 C62 H62C 109.5
H62A C62 H62C 109.5
H62B C62 H62C 109.5
Si1 C63 H63A 109.5
Si1 C63 H63B 109.5
H63A C63 H63B 109.5
Si1 C63 H63C 109.5
H63A C63 H63C 109.5
H63B C63 H63C 109.5
Si1 C64 H64A 109.5
Si1 C64 H64B 109.5
H64A C64 H64B 109.5
Si1 C64 H64C 109.5
H64A C64 H64C 109.5
H64B C64 H64C 109.5
Si2 C65 H65A 109.5
Si2 C65 H65B 109.5
H65A C65 H65B 109.5
Si2 C65 H65C 109.5
H65A C65 H65C 109.5
H65B C65 H65C 109.5
Si2 C66 H66A 109.5
Si2 C66 H66B 109.5
H66A C66 H66B 109.5
Si2 C66 H66C 109.5
H66A C66 H66C 109.5
H66B C66 H66C 109.5
Si2 C67 H67A 109.5
Si2 C67 H67B 109.5
H67A C67 H67B 109.5
Si2 C67 H67C 109.5
H67A C67 H67C 109.5
H67B C67 H67C 109.5
O3A Si1A C64A 109.4(8)
O3A Si1A C62A 107.9(9)
C64A Si1A C62A 108.8(10)
O3A Si1A C63A 109.4(8)
C64A Si1A C63A 110.7(9)
C62A Si1A C63A 110.7(9)
O3A Si2A C67A 109.6(9)
O3A Si2A C65A 109.3(9)
C67A Si2A C65A 111.0(9)
O3A Si2A C66A 109.2(8)
C67A Si2A C66A 109.1(9)
C65A Si2A C66A 108.6(9)
Si2A O3A Si1A 147.6(11)
Si1A C62A H62D 109.5
Si1A C62A H62E 109.5
H62D C62A H62E 109.5
Si1A C62A H62F 109.5
H62D C62A H62F 109.5
H62E C62A H62F 109.5
Si1A C63A H63D 109.5
Si1A C63A H63E 109.5
H63D C63A H63E 109.5
Si1A C63A H63F 109.5
H63D C63A H63F 109.5
H63E C63A H63F 109.5
Si1A C64A H64D 109.5
Si1A C64A H64E 109.5
H64D C64A H64E 109.5
Si1A C64A H64F 109.5
H64D C64A H64F 109.5
H64E C64A H64F 109.5
Si2A C65A H65D 109.5
Si2A C65A H65E 109.5
H65D C65A H65E 109.5
Si2A C65A H65F 109.5
H65D C65A H65F 109.5
H65E C65A H65F 109.5
Si2A C66A H66D 109.5
Si2A C66A H66E 109.5
H66D C66A H66E 109.5
Si2A C66A H66F 109.5
H66D C66A H66F 109.5
H66E C66A H66F 109.5
Si2A C67A H67D 109.5
Si2A C67A H67E 109.5
H67D C67A H67E 109.5
Si2A C67A H67F 109.5
H67D C67A H67F 109.5
H67E C67A H67F 109.5

loop_
_geom_bond_atom_site_label_1
_geom_bond_atom_site_label_2
_geom_bond_distance
Y1 N2 2.262(8)
Y1 N1 2.276(6)
Y1 O1 2.348(5)
Y1 O2 2.421(7)
Y1 C56 2.530(10)
Y1 C57 2.561(9)
Y1 Al1 3.155(3)
Al1 C54 1.963(12)
Al1 C55 1.983(10)
Al1 C56 2.050(9)
Al1 C57 2.064(11)
O1 C12 1.412(9)
O1 C11 1.406(9)
O2 C61 1.463(11)
O2 C58 1.467(10)
N1 C4 1.381(10)
N1 C24 1.453(10)
N2 C5 1.386(11)
N2 C39 1.434(12)
C1 C2 1.398(12)
C1 C10 1.401(11)
C1 H1A 0.9500
C2 C3 1.398(11)
C2 C16A 1.544(12)
C2 C16 1.544(12)
C3 C4 1.401(11)
C3 H3A 0.9500
C4 C11 1.403(11)
C5 C6 1.390(12)
C5 C12 1.420(12)
C6 C7 1.410(13)
C6 H6A 0.9500
C7 C8 1.394(14)
C7 C20A 1.555(14)
C7 C20 1.555(14)
C8 C13 1.406(12)
C8 H8A 0.9500
C9 C10 1.511(12)
C9 C13 1.530(12)
C9 C15 1.530(12)
C9 C14 1.553(12)
C10 C11 1.392(11)
C12 C13 1.378(11)
C14 H14A 0.9800
C14 H14B 0.9800
C14 H14C 0.9800
C15 H15A 0.9800
C15 H15B 0.9800
C15 H15C 0.9800
C16 C18 1.486(14)
C16 C17 1.531(15)
C16 C19 1.578(15)
C17 H17A 0.9800
C17 H17B 0.9800
C17 H17C 0.9800
C18 H18A 0.9800
C18 H18B 0.9800
C18 H18C 0.9800
C19 H19A 0.9800
C19 H19B 0.9800
C19 H19C 0.9800
C16A C18A 1.478(15)
C16A C17A 1.533(16)
C16A C19A 1.573(15)
C17A H17D 0.9800
C17A H17E 0.9800
C17A H17F 0.9800
C18A H18D 0.9800
C18A H18E 0.9800
C18A H18F 0.9800
C19A H19D 0.9800
C19A H19E 0.9800
C19A H19F 0.9800
C20 C21 1.454(19)
C20 C23 1.575(16)
C20 C22 1.581(18)
C21 H21A 0.9800
C21 H21B 0.9800
C21 H21C 0.9800
C22 H22A 0.9800
C22 H22B 0.9800
C22 H22C 0.9800
C23 H23A 0.9800
C23 H23B 0.9800
C23 H23C 0.9800
C20A C21A 1.45(2)
C20A C23A 1.576(17)
C20A C22A 1.579(19)
C21A H21D 0.9800
C21A H21E 0.9800
C21A H21F 0.9800
C22A H22D 0.9800
C22A H22E 0.9800
C22A H22F 0.9800
C23A H23D 0.9800
C23A H23E 0.9800
C23A H23F 0.9800
C24 C29 1.420(13)
C24 C25 1.421(14)
C25 C26 1.399(13)
C25 C30 1.507(15)
C26 C27 1.334(16)
C26 H26A 0.9500
C27 C28 1.373(16)
C27 C33 1.556(15)
C28 C29 1.459(14)
C28 H28A 0.9500
C29 C36 1.468(15)
C30 C32 1.527(15)
C30 C31 1.541(14)
C30 H30A 1.0000
C31 H31A 0.9800
C31 H31B 0.9800
C31 H31C 0.9800
C32 H32A 0.9800
C32 H32B 0.9800
C32 H32C 0.9800
C33 C34 1.41(2)
C33 C35 1.54(2)
C33 H33A 1.0000
C34 H34A 0.9800
C34 H34B 0.9800
C34 H34C 0.9800
C35 H35A 0.9800
C35 H35B 0.9800
C35 H35C 0.9800
C36 C38 1.550(13)
C36 C37 1.560(15)
C36 H36A 1.0000
C37 H37A 0.9800
C37 H37B 0.9800
C37 H37C 0.9800
C38 H38A 0.9800
C38 H38B 0.9800
C38 H38C 0.9800
C39 C44 1.380(18)
C39 C40 1.453(18)
C40 C41 1.395(13)
C40 C45 1.501(18)
C41 C42 1.46(2)
C41 H41A 0.9900
C41 H41B 0.9900
C42 C43 1.35(2)
C42 C48 1.559(18)
C43 C44 1.400(17)
C43 H43A 0.9500
C44 C51 1.56(2)
C45 C46 1.533(14)
C45 C47 1.540(17)
C45 H45A 1.0000
C46 H46A 0.9800
C46 H46B 0.9800
C46 H46C 0.9800
C47 H47A 0.9800
C47 H47B 0.9800
C47 H47C 0.9800
C48 C49 1.288(17)
C48 C50 1.544(17)
C48 H48A 1.0000
C49 H49A 0.9800
C49 H49B 0.9800
C49 H49C 0.9800
C50 H50A 0.9800
C50 H50B 0.9800
C50 H50C 0.9800
C51 C52 1.532(17)
C51 C53 1.550(17)
C51 H51A 1.0000
C52 H52A 0.9800
C52 H52B 0.9800
C52 H52C 0.9800
C53 H53A 0.9800
C53 H53B 0.9800
C53 H53C 0.9800
C54 H54A 0.9800
C54 H54B 0.9800
C54 H54C 0.9800
C55 H55A 0.9800
C55 H55B 0.9800
C55 H55C 0.9800
C56 H56A 0.9800
C56 H56B 0.9800
C56 H56C 0.9800
C57 H57A 0.9800
C57 H57B 0.9800
C57 H57C 0.9800
C58 C59 1.503(15)
C58 H58A 0.9900
C58 H58B 0.9900
C59 C60 1.407(15)
C59 H59A 0.9900
C59 H59B 0.9900
C60 C61 1.468(16)
C60 H60A 0.9900
C60 H60B 0.9900
C61 H61A 0.9900
C61 H61B 0.9900
Si1 O3 1.640(10)
Si1 C64 1.830(16)
Si1 C62 1.851(17)
Si1 C63 1.880(16)
Si2 O3 1.612(12)
Si2 C67 1.840(17)
Si2 C65 1.869(17)
Si2 C66 1.876(16)
C62 H62A 0.9800
C62 H62B 0.9800
C62 H62C 0.9800
C63 H63A 0.9800
C63 H63B 0.9800
C63 H63C 0.9800
C64 H64A 0.9800
C64 H64B 0.9800
C64 H64C 0.9800
C65 H65A 0.9800
C65 H65B 0.9800
C65 H65C 0.9800
C66 H66A 0.9800
C66 H66B 0.9800
C66 H66C 0.9800
C67 H67A 0.9800
C67 H67B 0.9800
C67 H67C 0.9800
Si1A O3A 1.642(11)
Si1A C64A 1.830(17)
Si1A C62A 1.850(18)
Si1A C63A 1.881(17)
Si2A O3A 1.615(12)
Si2A C67A 1.841(18)
Si2A C65A 1.868(17)
Si2A C66A 1.876(17)
C62A H62D 0.9800
C62A H62E 0.9800
C62A H62F 0.9800
C63A H63D 0.9800
C63A H63E 0.9800
C63A H63F 0.9800
C64A H64D 0.9800
C64A H64E 0.9800
C64A H64F 0.9800
C65A H65D 0.9800
C65A H65E 0.9800
C65A H65F 0.9800
C66A H66D 0.9800
C66A H66E 0.9800
C66A H66F 0.9800
C67A H67D 0.9800
C67A H67E 0.9800
C67A H67F 0.9800

loop_
_geom_torsion_atom_site_label_1
_geom_torsion_atom_site_label_2
_geom_torsion_atom_site_label_3
_geom_torsion_atom_site_label_4
_geom_torsion
N2 Y1 Al1 C54 -17.8(5)
N1 Y1 Al1 C54 -167.8(5)
O1 Y1 Al1 C54 -83.5(6)
O2 Y1 Al1 C54 84.2(5)
C56 Y1 Al1 C54 -100.2(6)
C57 Y1 Al1 C54 91.1(6)
N2 Y1 Al1 C55 165.0(5)
N1 Y1 Al1 C55 15.0(5)
O1 Y1 Al1 C55 99.3(6)
O2 Y1 Al1 C55 -93.0(5)
C56 Y1 Al1 C55 82.6(6)
C57 Y1 Al1 C55 -86.1(6)
N2 Y1 Al1 C56 82.4(4)
N1 Y1 Al1 C56 -67.6(4)
O1 Y1 Al1 C56 16.7(5)
O2 Y1 Al1 C56 -175.6(4)
C57 Y1 Al1 C56 -168.7(5)
N2 Y1 Al1 C57 -108.8(4)
N1 Y1 Al1 C57 101.1(4)
O1 Y1 Al1 C57 -174.5(5)
O2 Y1 Al1 C57 -6.9(4)
C56 Y1 Al1 C57 168.7(5)
N2 Y1 O1 C12 7.8(6)
N1 Y1 O1 C12 177.2(7)
O2 Y1 O1 C12 -88.2(6)
C56 Y1 O1 C12 93.2(6)
C57 Y1 O1 C12 -84.2(13)
Al1 Y1 O1 C12 81.5(7)
N2 Y1 O1 C11 -178.7(7)
N1 Y1 O1 C11 -9.3(6)
O2 Y1 O1 C11 85.3(6)
C56 Y1 O1 C11 -93.3(6)
C57 Y1 O1 C11 89.3(12)
Al1 Y1 O1 C11 -105.0(6)
N2 Y1 O2 C61 114.7(7)
N1 Y1 O2 C61 -111.3(7)
O1 Y1 O2 C61 -178.0(7)
C56 Y1 O2 C61 -2.6(14)
C57 Y1 O2 C61 3.0(7)
Al1 Y1 O2 C61 7.5(8)
N2 Y1 O2 C58 -65.3(6)
N1 Y1 O2 C58 68.7(6)
O1 Y1 O2 C58 2.0(6)
C56 Y1 O2 C58 177.4(10)
C57 Y1 O2 C58 -177.0(7)
Al1 Y1 O2 C58 -172.5(6)
N2 Y1 N1 C4 22.2(9)
O1 Y1 N1 C4 8.5(6)
O2 Y1 N1 C4 -72.8(7)
C56 Y1 N1 C4 122.7(7)
C57 Y1 N1 C4 -155.8(7)
Al1 Y1 N1 C4 159.7(6)
N2 Y1 N1 C24 -158.9(7)
O1 Y1 N1 C24 -172.6(8)
O2 Y1 N1 C24 106.1(7)
C56 Y1 N1 C24 -58.3(7)
C57 Y1 N1 C24 23.2(8)
Al1 Y1 N1 C24 -21.4(8)
N1 Y1 N2 C5 -20.7(10)
O1 Y1 N2 C5 -7.1(8)
O2 Y1 N2 C5 73.7(8)
C56 Y1 N2 C5 -120.9(8)
C57 Y1 N2 C5 157.3(8)
Al1 Y1 N2 C5 -161.1(8)
N1 Y1 N2 C39 161.7(8)
O1 Y1 N2 C39 175.3(10)
O2 Y1 N2 C39 -103.9(9)
C56 Y1 N2 C39 61.5(10)
C57 Y1 N2 C39 -20.3(10)
Al1 Y1 N2 C39 21.3(10)
C10 C1 C2 C3 -0.1(13)
C10 C1 C2 C16A 177.7(8)
C10 C1 C2 C16 177.7(8)
C1 C2 C3 C4 -0.8(12)
C16A C2 C3 C4 -178.7(8)
C16 C2 C3 C4 -178.7(8)
C24 N1 C4 C3 -6.8(14)
Y1 N1 C4 C3 172.2(7)
C24 N1 C4 C11 173.9(8)
Y1 N1 C4 C11 -7.1(11)
C2 C3 C4 N1 -178.0(8)
C2 C3 C4 C11 1.3(12)
C39 N2 C5 C6 5.8(18)
Y1 N2 C5 C6 -172.0(10)
C39 N2 C5 C12 -176.4(10)
Y1 N2 C5 C12 5.8(13)
N2 C5 C6 C7 176.0(12)
C12 C5 C6 C7 -1.8(18)
C5 C6 C7 C8 1(2)
C5 C6 C7 C20A -177.9(12)
C5 C6 C7 C20 -177.9(12)
C6 C7 C8 C13 0.5(18)
C20A C7 C8 C13 179.1(12)
C20 C7 C8 C13 179.1(12)
C2 C1 C10 C11 0.5(13)
C2 C1 C10 C9 176.7(8)
C13 C9 C10 C11 -8.3(12)
C15 C9 C10 C11 -131.9(9)
C14 C9 C10 C11 109.6(9)
C13 C9 C10 C1 175.7(8)
C15 C9 C10 C1 52.2(11)
C14 C9 C10 C1 -66.4(10)
C1 C10 C11 C4 0.0(13)
C9 C10 C11 C4 -176.2(8)
C1 C10 C11 O1 179.9(8)
C9 C10 C11 O1 3.7(13)
N1 C4 C11 C10 178.5(8)
C3 C4 C11 C10 -0.8(13)
N1 C4 C11 O1 -1.4(11)
C3 C4 C11 O1 179.2(7)
C12 O1 C11 C10 2.7(12)
Y1 O1 C11 C10 -170.9(6)
C12 O1 C11 C4 -177.4(7)
Y1 O1 C11 C4 9.1(9)
C11 O1 C12 C13 -3.7(13)
Y1 O1 C12 C13 170.0(7)
C11 O1 C12 C5 178.7(8)
Y1 O1 C12 C5 -7.7(10)
N2 C5 C12 C13 -176.2(9)
C6 C5 C12 C13 1.9(16)
N2 C5 C12 O1 1.4(13)
C6 C5 C12 O1 179.5(10)
O1 C12 C13 C8 -178.1(9)
C5 C12 C13 C8 -0.7(15)
O1 C12 C13 C9 -1.8(14)
C5 C12 C13 C9 175.6(9)
C7 C8 C13 C12 -0.5(16)
C7 C8 C13 C9 -176.8(10)
C10 C9 C13 C12 7.4(13)
C15 C9 C13 C12 131.4(9)
C14 C9 C13 C12 -110.5(10)
C10 C9 C13 C8 -176.5(9)
C15 C9 C13 C8 -52.4(12)
C14 C9 C13 C8 65.7(12)
C1 C2 C16 C18 -70.2(11)
C3 C2 C16 C18 107.6(10)
C1 C2 C16 C17 54.6(12)
C3 C2 C16 C17 -127.6(10)
C1 C2 C16 C19 172.7(9)
C3 C2 C16 C19 -9.5(12)
C1 C2 C16A C18A -119.0(17)
C3 C2 C16A C18A 58.8(17)
C1 C2 C16A C17A 10.3(18)
C3 C2 C16A C17A -172.0(16)
C1 C2 C16A C19A 121.9(15)
C3 C2 C16A C19A -60.4(16)
C8 C7 C20 C21 -124.1(16)
C6 C7 C20 C21 54.5(18)
C8 C7 C20 C23 4.2(19)
C6 C7 C20 C23 -177.2(13)
C8 C7 C20 C22 113.3(14)
C6 C7 C20 C22 -68.1(16)
C8 C7 C20A C21A -162(2)
C6 C7 C20A C21A 16(3)
C8 C7 C20A C23A -34(3)
C6 C7 C20A C23A 145(2)
C8 C7 C20A C22A 74(2)
C6 C7 C20A C22A -108(2)
C4 N1 C24 C29 -77.8(11)
Y1 N1 C24 C29 103.2(8)
C4 N1 C24 C25 103.0(10)
Y1 N1 C24 C25 -76.0(10)
C29 C24 C25 C26 -6.2(14)
N1 C24 C25 C26 173.0(9)
C29 C24 C25 C30 169.8(9)
N1 C24 C25 C30 -11.0(13)
C24 C25 C26 C27 2.6(17)
C30 C25 C26 C27 -173.6(11)
C25 C26 C27 C28 0.8(19)
C25 C26 C27 C33 -179.2(11)
C26 C27 C28 C29 -0.6(18)
C33 C27 C28 C29 179.4(11)
C25 C24 C29 C28 6.2(13)
N1 C24 C29 C28 -173.0(8)
C25 C24 C29 C36 -173.7(9)
N1 C24 C29 C36 7.1(13)
C27 C28 C29 C24 -2.9(15)
C27 C28 C29 C36 177.0(11)
C26 C25 C30 C32 95.0(11)
C24 C25 C30 C32 -81.1(12)
C26 C25 C30 C31 -31.1(14)
C24 C25 C30 C31 152.8(10)
C26 C27 C33 C34 -143.7(15)
C28 C27 C33 C34 36(2)
C26 C27 C33 C35 89.2(16)
C28 C27 C33 C35 -90.7(17)
C24 C29 C36 C38 107.5(11)
C28 C29 C36 C38 -72.4(12)
C24 C29 C36 C37 -129.1(10)
C28 C29 C36 C37 51.0(13)
C5 N2 C39 C44 81.3(12)
Y1 N2 C39 C44 -100.9(11)
C5 N2 C39 C40 -98.8(11)
Y1 N2 C39 C40 78.9(10)
C44 C39 C40 C41 0.8(14)
N2 C39 C40 C41 -179.1(8)
C44 C39 C40 C45 -175.6(9)
N2 C39 C40 C45 4.5(14)
C39 C40 C41 C42 -0.6(15)
C45 C40 C41 C42 176.0(10)
C40 C41 C42 C43 -0.3(19)
C40 C41 C42 C48 175.9(10)
C41 C42 C43 C44 1(2)
C48 C42 C43 C44 -174.8(11)
N2 C39 C44 C43 179.7(9)
C40 C39 C44 C43 -0.2(15)
N2 C39 C44 C51 -2.0(15)
C40 C39 C44 C51 178.1(9)
C42 C43 C44 C39 -0.7(18)
C42 C43 C44 C51 -179.1(12)
C41 C40 C45 C46 -90.2(12)
C39 C40 C45 C46 86.2(12)
C41 C40 C45 C47 36.2(13)
C39 C40 C45 C47 -147.4(10)
C43 C42 C48 C49 -81(2)
C41 C42 C48 C49 103(2)
C43 C42 C48 C50 60(2)
C41 C42 C48 C50 -115.9(17)
C39 C44 C51 C52 -111.8(12)
C43 C44 C51 C52 66.7(14)
C39 C44 C51 C53 124.7(11)
C43 C44 C51 C53 -56.8(14)
C54 Al1 C56 Y1 106.4(4)
C55 Al1 C56 Y1 -125.0(5)
C57 Al1 C56 Y1 -9.5(4)
N2 Y1 C56 Al1 -103.9(3)
N1 Y1 C56 Al1 121.4(3)
O1 Y1 C56 Al1 -171.9(2)
O2 Y1 C56 Al1 13.1(12)
C57 Y1 C56 Al1 7.4(3)
C54 Al1 C57 Y1 -111.3(4)
C55 Al1 C57 Y1 123.7(4)
C56 Al1 C57 Y1 9.4(4)
N2 Y1 C57 Al1 84.1(4)
N1 Y1 C57 Al1 -97.5(4)
O1 Y1 C57 Al1 170.2(9)
O2 Y1 C57 Al1 174.2(3)
C56 Y1 C57 Al1 -7.4(3)
C61 O2 C58 C59 -2.8(11)
Y1 O2 C58 C59 177.2(7)
O2 C58 C59 C60 14.6(15)
C58 C59 C60 C61 -20.8(18)
C58 O2 C61 C60 -9.3(12)
Y1 O2 C61 C60 170.7(8)
C59 C60 C61 O2 18.8(16)
C67 Si2 O3 Si1 -19(2)
C65 Si2 O3 Si1 103.0(17)
C66 Si2 O3 Si1 -138.7(17)
C64 Si1 O3 Si2 -98.1(18)
C62 Si1 O3 Si2 144.1(17)
C63 Si1 O3 Si2 23.7(19)
C67A Si2A O3A Si1A 64(3)
C65A Si2A O3A Si1A -174(3)
C66A Si2A O3A Si1A -55(3)
C64A Si1A O3A Si2A -4(3)
C62A Si1A O3A Si2A -123(3)
C63A Si1A O3A Si2A 117(3)
